data_7219897
loop_
_publ_author_name
'\/Dilovi\'c, I.'
'U\<zarevi\'c, K.'

_publ_section_title
;
 Conformational adaptations of acyclic receptor templated by weakly
 coordinating anions
;
_journal_issue 16
_journal_name_full CrystEngComm
_journal_page_first 3153
_journal_paper_doi 10.1039/C4CE02413C
_journal_volume 17
_journal_year 2015
_chemical_compound_source 'chemical synthesis'
_chemical_formula_moiety '2(C20 H26 N3 O6), 2(Cl O3), 3(C H4 O)'
_chemical_formula_sum 'C43 H64 Cl2 N6 O21'
_chemical_formula_weight 1071.90
_chemical_name_systematic
;
 ?
;
_space_group_IT_number 14
_symmetry_cell_setting monoclinic
_symmetry_Int_Tables_number 14
_symmetry_space_group_name_Hall '-P 2yn'
_symmetry_space_group_name_H-M 'P 1 21/n 1'
_atom_sites_solution_hydrogens geom
_atom_sites_solution_primary direct
_atom_sites_solution_secondary difmap
_audit_creation_method SHELXL-97
_audit_update_record
;
2014-11-25 deposited with the CCDC.
2015-03-13 downloaded from the CCDC.
;
_cell_angle_alpha 90.00
_cell_angle_beta 111.552(4)
_cell_angle_gamma 90.00
_cell_formula_units_Z 4
_cell_length_a 15.9465(6)
_cell_length_b 18.9851(4)
_cell_length_c 17.1610(7)
_cell_measurement_reflns_used 28515
_cell_measurement_temperature 293(2)
_cell_measurement_theta_max 32.0763
_cell_measurement_theta_min 3.8320
_cell_volume 4832.2(3)
_computing_cell_refinement
;
CrysAlis RED, Oxford Diffraction Ltd.,
Version 1.171.32.4 (release 27-04-2006 CrysAlis171 .NET)
(compiled Apr 27 2007,17:53:11)
;
_computing_data_collection
;
CrysAlis CCD, Oxford Diffraction Ltd.,
Version 1.171.32.4 (release 27-04-2006 CrysAlis171 .NET)
(compiled Apr 27 2007,17:53:11)
;
_computing_data_reduction
;
CrysAlis RED, Oxford Diffraction Ltd.,
Version 1.171.32.4 (release 27-04-2006 CrysAlis171 .NET)
(compiled Apr 27 2007,17:53:11)
;
_computing_structure_refinement 'SHELXL-97 (Sheldrick, 2008)'
_diffrn_ambient_temperature 293(2)
_diffrn_detector_area_resol_mean 16.3426
_diffrn_measured_fraction_theta_full 0.996
_diffrn_measured_fraction_theta_max 0.996
_diffrn_measurement_device_type 'Oxford Diffraction Xcalibur CCD'
_diffrn_measurement_method '\w and \f scans'
_diffrn_radiation_monochromator graphite
_diffrn_radiation_source 'Enhance (Mo) X-ray Source'
_diffrn_radiation_type 'Mo K\a'
_diffrn_radiation_wavelength 0.7107
_diffrn_reflns_av_R_equivalents 0.0272
_diffrn_reflns_av_sigmaI/netI 0.0192
_diffrn_reflns_limit_h_max 18
_diffrn_reflns_limit_h_min -18
_diffrn_reflns_limit_k_max 22
_diffrn_reflns_limit_k_min -22
_diffrn_reflns_limit_l_max 20
_diffrn_reflns_limit_l_min -20
_diffrn_reflns_number 54110
_diffrn_reflns_theta_full 25.00
_diffrn_reflns_theta_max 25.00
_diffrn_reflns_theta_min 3.84
_exptl_absorpt_coefficient_mu 0.223
_exptl_absorpt_correction_T_max 1.00000
_exptl_absorpt_correction_T_min 0.90339
_exptl_absorpt_correction_type multi-scan
_exptl_absorpt_process_details
;
CrysAlis RED, Oxford Diffraction Ltd.,
Version 1.171.32.4 (release 27-04-2006 CrysAlis171 .NET)
(compiled Apr 27 2007,17:53:11)
Empirical absorption correction using spherical harmonics,
 implemented in SCALE3 ABSPACK scaling algorithm.
;
_exptl_crystal_colour colorless
_exptl_crystal_density_diffrn 1.473
_exptl_crystal_density_method 'not measured'
_exptl_crystal_description prismatic
_exptl_crystal_F_000 2264
_exptl_crystal_size_max 0.25
_exptl_crystal_size_mid 0.22
_exptl_crystal_size_min 0.13
_refine_diff_density_max 1.192
_refine_diff_density_min -0.538
_refine_diff_density_rms 0.078
_refine_ls_extinction_method none
_refine_ls_goodness_of_fit_ref 1.031
_refine_ls_hydrogen_treatment constr
_refine_ls_matrix_type full
_refine_ls_number_parameters 668
_refine_ls_number_reflns 8484
_refine_ls_number_restraints 6
_refine_ls_restrained_S_all 1.033
_refine_ls_R_factor_all 0.0816
_refine_ls_R_factor_gt 0.0665
_refine_ls_shift/su_max 0.000
_refine_ls_shift/su_mean 0.000
_refine_ls_structure_factor_coef Fsqd
_refine_ls_weighting_details 'calc w=1/[\s^2^(Fo^2^)+(0.1019P)^2^+9.7676P] where P=(Fo^2^+2Fc^2^)/3'
_refine_ls_weighting_scheme calc
_refine_ls_wR_factor_gt 0.1859
_refine_ls_wR_factor_ref 0.1971
_reflns_number_gt 6653
_reflns_number_total 8484
_reflns_threshold_expression >2\s(I)
_cod_data_source_file c4ce02413c2.cif
_cod_data_source_block 3
_cod_depositor_comments 'Adding full bibliography for 7219894--7219898.cif.'
_cod_original_sg_symbol_H-M 'P 21/n'
_cod_database_code 7219897

loop_
_symmetry_equiv_pos_as_xyz
'x, y, z'
'-x+1/2, y+1/2, -z+1/2'
'-x, -y, -z'
'x-1/2, -y-1/2, z-1/2'

loop_
_atom_site_label
_atom_site_type_symbol
_atom_site_fract_x
_atom_site_fract_y
_atom_site_fract_z
_atom_site_U_iso_or_equiv
_atom_site_adp_type
_atom_site_occupancy
_atom_site_symmetry_multiplicity
_atom_site_calc_flag
_atom_site_refinement_flags
_atom_site_disorder_assembly
_atom_site_disorder_group
C11 C 0.3211(2) 0.80496(19) 0.8473(2) 0.0370(8) Uani 1 1 d . . .
C12 C 0.4545(2) 0.73529(19) 0.8685(2) 0.0337(8) Uani 1 1 d . . .
C13 C 0.4812(3) 0.6613(2) 0.8646(3) 0.0440(9) Uani 1 1 d . . .
H13A H 0.4289 0.6316 0.8497 0.066 Uiso 0.50 1 calc PR . .
H13B H 0.5238 0.6473 0.9183 0.066 Uiso 0.50 1 calc PR . .
H13C H 0.5083 0.6568 0.8233 0.066 Uiso 0.50 1 calc PR . .
H13D H 0.5451 0.6588 0.8779 0.066 Uiso 0.50 1 calc PR . .
H13E H 0.4502 0.6432 0.8092 0.066 Uiso 0.50 1 calc PR . .
H13F H 0.4657 0.6337 0.9043 0.066 Uiso 0.50 1 calc PR . .
C14 C 0.5075(2) 0.79172(19) 0.8871(2) 0.0335(8) Uani 1 1 d . . .
H14 H 0.5689 0.7864 0.8987 0.040 Uiso 1 1 calc R . .
C15 C 0.4718(2) 0.86100(17) 0.8897(2) 0.0287(7) Uani 1 1 d . . .
C16 C 0.3761(2) 0.86621(17) 0.8711(2) 0.0290(7) Uani 1 1 d . . .
C17 C 0.3343(2) 0.93267(18) 0.8724(2) 0.0292(7) Uani 1 1 d . . .
C18 C 0.2353(2) 0.94117(19) 0.8503(2) 0.0353(8) Uani 1 1 d . . .
H18A H 0.2218 0.9898 0.8555 0.053 Uiso 1 1 calc R . .
H18B H 0.2164 0.9133 0.8876 0.053 Uiso 1 1 calc R . .
H18C H 0.2040 0.9259 0.7937 0.053 Uiso 1 1 calc R . .
C19 C 0.3590(3) 1.06055(18) 0.9003(2) 0.0360(8) Uani 1 1 d . . .
H19A H 0.4117 1.0878 0.9330 0.043 Uiso 1 1 calc R . .
H19B H 0.3180 1.0606 0.9303 0.043 Uiso 1 1 calc R . .
C110 C 0.3134(2) 1.09618(18) 0.8164(2) 0.0344(8) Uani 1 1 d . . .
H11A H 0.2558 1.0736 0.7871 0.041 Uiso 1 1 calc R . .
H11B H 0.3020 1.1451 0.8254 0.041 Uiso 1 1 calc R . .
C111 C 0.3384(2) 1.14693(18) 0.6959(2) 0.0345(8) Uani 1 1 d . . .
H11C H 0.3451 1.1933 0.7213 0.041 Uiso 1 1 calc R . .
H11D H 0.2748 1.1398 0.6634 0.041 Uiso 1 1 calc R . .
C112 C 0.3899(2) 1.14453(18) 0.6383(2) 0.0325(8) Uani 1 1 d . . .
H11E H 0.3773 1.1003 0.6079 0.039 Uiso 1 1 calc R . .
H11F H 0.3689 1.1822 0.5976 0.039 Uiso 1 1 calc R . .
C113 C 0.5347(2) 1.20935(16) 0.70271(19) 0.0259(7) Uani 1 1 d . . .
C114 C 0.4864(2) 1.27838(17) 0.6929(2) 0.0310(7) Uani 1 1 d . . .
H11G H 0.4225 1.2703 0.6714 0.047 Uiso 1 1 calc R . .
H11H H 0.5020 1.3077 0.6547 0.047 Uiso 1 1 calc R . .
H11I H 0.5038 1.3013 0.7464 0.047 Uiso 1 1 calc R . .
C115 C 0.6316(2) 1.20414(16) 0.73365(19) 0.0249(7) Uani 1 1 d . . .
C116 C 0.6851(2) 1.26724(17) 0.7507(2) 0.0295(7) Uani 1 1 d . . .
C117 C 0.8192(2) 1.19527(16) 0.77843(19) 0.0265(7) Uani 1 1 d . . .
C118 C 0.9170(2) 1.20337(18) 0.7986(2) 0.0332(8) Uani 1 1 d . . .
H11J H 0.9322 1.2525 0.8031 0.050 Uiso 0.50 1 calc PR . .
H11K H 0.9329 1.1825 0.7549 0.050 Uiso 0.50 1 calc PR . .
H11L H 0.9495 1.1803 0.8508 0.050 Uiso 0.50 1 calc PR . .
H11M H 0.9442 1.1577 0.8028 0.050 Uiso 0.50 1 calc PR . .
H11N H 0.9435 1.2277 0.8510 0.050 Uiso 0.50 1 calc PR . .
H11O H 0.9269 1.2299 0.7551 0.050 Uiso 0.50 1 calc PR . .
C119 C 0.7723(2) 1.13586(16) 0.76688(19) 0.0265(7) Uani 1 1 d . . .
H119 H 0.8023 1.0929 0.7747 0.032 Uiso 1 1 calc R . .
C120 C 0.6760(2) 1.13695(16) 0.74257(19) 0.0243(7) Uani 1 1 d . . .
N11 N 0.3866(2) 0.98855(15) 0.89388(17) 0.0314(6) Uani 1 1 d . . .
H11 H 0.4432 0.9817 0.9053 0.038 Uiso 1 1 calc R . .
N12 N 0.36919(18) 1.09274(14) 0.76350(17) 0.0290(6) Uani 1 1 d . . .
H12A H 0.3645 1.0496 0.7405 0.035 Uiso 1 1 calc R . .
H12B H 0.4275 1.1002 0.7955 0.035 Uiso 1 1 calc R . .
N13 N 0.48751(18) 1.15140(14) 0.68184(17) 0.0285(6) Uani 1 1 d . . .
H13 H 0.5173 1.1127 0.6953 0.034 Uiso 1 1 calc R . .
O11 O 0.23953(18) 0.80074(15) 0.8251(2) 0.0577(9) Uani 1 1 d . . .
O12 O 0.36327(16) 0.74056(13) 0.84938(18) 0.0403(6) Uani 1 1 d . . .
O13 O 0.52417(16) 0.91291(13) 0.90820(15) 0.0356(6) Uani 1 1 d . . .
O14 O 0.66157(17) 1.32802(12) 0.74887(19) 0.0457(7) Uani 1 1 d . . .
O15 O 0.77787(15) 1.25952(11) 0.77163(15) 0.0307(5) Uani 1 1 d . . .
O16 O 0.63308(15) 1.07886(11) 0.72936(14) 0.0281(5) Uani 1 1 d . . .
C21 C 0.7162(2) 1.20067(17) 0.5635(2) 0.0285(7) Uani 1 1 d . . .
C22 C 0.5811(2) 1.27185(18) 0.5274(2) 0.0302(7) Uani 1 1 d . . .
C23 C 0.5529(2) 1.34668(18) 0.5187(3) 0.0363(8) Uani 1 1 d . . .
H23A H 0.6052 1.3763 0.5330 0.054 Uiso 0.50 1 calc PR . .
H23B H 0.5214 1.3565 0.5555 0.054 Uiso 0.50 1 calc PR . .
H23C H 0.5139 1.3557 0.4618 0.054 Uiso 0.50 1 calc PR . .
H23D H 0.4884 1.3494 0.5006 0.054 Uiso 0.50 1 calc PR . .
H23E H 0.5722 1.3692 0.4780 0.054 Uiso 0.50 1 calc PR . .
H23F H 0.5797 1.3700 0.5717 0.054 Uiso 0.50 1 calc PR . .
C24 C 0.5279(2) 1.21522(17) 0.5136(2) 0.0273(7) Uani 1 1 d . . .
H24 H 0.4657 1.2212 0.4943 0.033 Uiso 1 1 calc R . .
C25 C 0.5651(2) 1.14494(17) 0.52800(19) 0.0265(7) Uani 1 1 d . . .
C26 C 0.6618(2) 1.13853(16) 0.5505(2) 0.0262(7) Uani 1 1 d . . .
C27 C 0.7038(2) 1.07057(17) 0.5656(2) 0.0269(7) Uani 1 1 d . . .
C28 C 0.7992(2) 1.05854(19) 0.5723(2) 0.0355(8) Uani 1 1 d . . .
H28A H 0.8138 1.0095 0.5823 0.053 Uiso 0.50 1 calc PR . .
H28B H 0.8393 1.0859 0.6179 0.053 Uiso 0.50 1 calc PR . .
H28C H 0.8056 1.0726 0.5210 0.053 Uiso 0.50 1 calc PR . .
H28D H 0.8253 1.1025 0.5651 0.053 Uiso 0.50 1 calc PR . .
H28E H 0.7998 1.0261 0.5296 0.053 Uiso 0.50 1 calc PR . .
H28F H 0.8335 1.0394 0.6265 0.053 Uiso 0.50 1 calc PR . .
C29 C 0.6864(2) 0.94338(17) 0.5934(2) 0.0300(7) Uani 1 1 d . . .
H29A H 0.7517 0.9421 0.6186 0.036 Uiso 1 1 calc R . .
H29B H 0.6678 0.9147 0.5431 0.036 Uiso 1 1 calc R . .
C210 C 0.6468(2) 0.91353(16) 0.6542(2) 0.0273(7) Uani 1 1 d . . .
H21A H 0.5830 0.9246 0.6345 0.033 Uiso 1 1 calc R . .
H21B H 0.6530 0.8627 0.6558 0.033 Uiso 1 1 calc R . .
C211 C 0.6621(2) 0.90729(16) 0.8037(2) 0.0280(7) Uani 1 1 d . . .
H21C H 0.6715 0.8569 0.8023 0.034 Uiso 1 1 calc R . .
H21D H 0.5982 0.9155 0.7892 0.034 Uiso 1 1 calc R . .
C212 C 0.7133(2) 0.93469(16) 0.8915(2) 0.0281(7) Uani 1 1 d . . .
H21E H 0.7022 0.9041 0.9320 0.034 Uiso 1 1 calc R . .
H21F H 0.7775 0.9339 0.9026 0.034 Uiso 1 1 calc R . .
C213 C 0.7385(2) 1.05991(17) 0.93746(19) 0.0260(7) Uani 1 1 d . . .
C214 C 0.8376(2) 1.04611(18) 0.9781(2) 0.0314(7) Uani 1 1 d . . .
H21G H 0.8496 0.9976 0.9702 0.047 Uiso 0.50 1 calc PR . .
H21H H 0.8570 1.0561 1.0369 0.047 Uiso 0.50 1 calc PR . .
H21I H 0.8696 1.0758 0.9532 0.047 Uiso 0.50 1 calc PR . .
H21J H 0.8679 1.0887 1.0033 0.047 Uiso 0.50 1 calc PR . .
H21K H 0.8605 1.0302 0.9366 0.047 Uiso 0.50 1 calc PR . .
H21L H 0.8479 1.0106 1.0204 0.047 Uiso 0.50 1 calc PR . .
C215 C 0.6987(2) 1.12763(17) 0.9382(2) 0.0263(7) Uani 1 1 d . . .
C216 C 0.7559(2) 1.18917(17) 0.9639(2) 0.0309(7) Uani 1 1 d . . .
C217 C 0.6230(2) 1.26095(17) 0.9388(2) 0.0300(7) Uani 1 1 d . . .
C218 C 0.5965(3) 1.33575(19) 0.9421(3) 0.0407(9) Uani 1 1 d . . .
H21M H 0.6496 1.3645 0.9634 0.061 Uiso 0.50 1 calc PR . .
H21N H 0.5629 1.3397 0.9783 0.061 Uiso 0.50 1 calc PR . .
H21O H 0.5598 1.3513 0.8868 0.061 Uiso 0.50 1 calc PR . .
H21P H 0.5319 1.3392 0.9223 0.061 Uiso 0.50 1 calc PR . .
H21Q H 0.6187 1.3639 0.9074 0.061 Uiso 0.50 1 calc PR . .
H21R H 0.6217 1.3524 0.9989 0.061 Uiso 0.50 1 calc PR . .
C219 C 0.5682(2) 1.20608(17) 0.9129(2) 0.0297(7) Uani 1 1 d . . .
H219 H 0.5063 1.2127 0.8972 0.036 Uiso 1 1 calc R . .
C220 C 0.6023(2) 1.13668(17) 0.90859(19) 0.0264(7) Uani 1 1 d . . .
N21 N 0.65632(18) 1.01602(14) 0.57136(16) 0.0263(6) Uani 1 1 d . . .
H21 H 0.6001 1.0238 0.5608 0.032 Uiso 1 1 calc R . .
N22 N 0.69216(18) 0.94238(13) 0.74059(16) 0.0260(6) Uani 1 1 d . . .
H22A H 0.7522 0.9370 0.7561 0.031 Uiso 1 1 calc R . .
H22B H 0.6806 0.9888 0.7400 0.031 Uiso 1 1 calc R . .
N23 N 0.68568(18) 1.00684(14) 0.90151(16) 0.0268(6) Uani 1 1 d . . .
H23 H 0.6287 1.0152 0.8816 0.032 Uiso 1 1 calc R . .
O21 O 0.79746(16) 1.20514(13) 0.58603(17) 0.0396(6) Uani 1 1 d . . .
O22 O 0.67314(15) 1.26576(12) 0.55304(15) 0.0328(5) Uani 1 1 d . . .
O23 O 0.51344(15) 1.09309(11) 0.52047(14) 0.0299(5) Uani 1 1 d . . .
O24 O 0.83663(16) 1.19345(13) 0.98500(18) 0.0409(6) Uani 1 1 d . . .
O25 O 0.71387(16) 1.25423(12) 0.96297(15) 0.0344(6) Uani 1 1 d . . .
O26 O 0.54707(15) 1.08649(12) 0.87851(15) 0.0316(5) Uani 1 1 d . . .
O31 O 0.46609(18) 0.98677(14) 0.68361(19) 0.0487(7) Uani 1 1 d . . .
O32 O 0.31957(18) 0.96224(14) 0.68066(18) 0.0447(7) Uani 1 1 d . . .
O33 O 0.4207(2) 0.86788(14) 0.68792(19) 0.0524(7) Uani 1 1 d . . .
Cl31 Cl 0.39060(6) 0.93607(5) 0.64977(5) 0.0371(2) Uani 1 1 d . . .
Cl4A Cl 0.96284(6) 0.97152(4) 0.79711(7) 0.0414(3) Uani 1 1 d D . .
O41A O 0.8765(2) 0.98240(17) 0.8097(4) 0.0406(11) Uani 0.813(10) 1 d P A 1
O42A O 0.9469(4) 0.9580(3) 0.7137(3) 0.086(2) Uani 0.813(10) 1 d P A 1
O43A O 1.0140(4) 1.0368(2) 0.8260(6) 0.107(3) Uani 0.813(10) 1 d P A 1
O41B O 0.8641(6) 0.9816(10) 0.7679(14) 0.052(6) Uiso 0.187(10) 1 d PD A 2
O42B O 0.9904(9) 1.0385(6) 0.7666(10) 0.040(5) Uiso 0.187(10) 1 d PD A 2
O43B O 0.9954(19) 0.9795(18) 0.8872(6) 0.32(4) Uiso 0.187(10) 1 d PD A 2
C51 C 0.1589(4) 0.1811(3) 0.8700(4) 0.0700(14) Uani 1 1 d . . .
H51A H 0.1045 0.2006 0.8726 0.105 Uiso 1 1 calc R . .
H51B H 0.1608 0.1896 0.8154 0.105 Uiso 1 1 calc R . .
H51C H 0.2101 0.2030 0.9117 0.105 Uiso 1 1 calc R . .
O51 O 0.1612(2) 0.10685(19) 0.8850(3) 0.0711(10) Uani 1 1 d . . .
H51 H 0.1102 0.0906 0.8632 0.107 Uiso 1 1 calc R . .
C61 C 0.1682(5) 0.8072(4) 0.5967(5) 0.104(2) Uani 1 1 d . . .
H61A H 0.1385 0.8518 0.5814 0.157 Uiso 1 1 calc R . .
H61B H 0.1551 0.7785 0.5475 0.157 Uiso 1 1 calc R . .
H61C H 0.2321 0.8144 0.6222 0.157 Uiso 1 1 calc R . .
O61 O 0.1382(2) 0.7742(2) 0.6520(2) 0.0738(10) Uani 1 1 d . . .
H61 H 0.1708 0.7846 0.7000 0.111 Uiso 1 1 calc R . .
O71 O 0.1517(3) 0.0261(2) 0.6043(3) 0.0944(13) Uani 1 1 d . . .
H71 H 0.1988 0.0035 0.6213 0.142 Uiso 1 1 calc R . .
C71 C 0.0809(5) -0.0153(3) 0.6118(6) 0.121(3) Uani 1 1 d . . .
H71A H 0.0818 -0.0119 0.6679 0.182 Uiso 1 1 calc R . .
H71B H 0.0889 -0.0636 0.5994 0.182 Uiso 1 1 calc R . .
H71C H 0.0241 0.0015 0.5731 0.182 Uiso 1 1 calc R . .

loop_
_atom_site_aniso_label
_atom_site_aniso_U_11
_atom_site_aniso_U_22
_atom_site_aniso_U_33
_atom_site_aniso_U_23
_atom_site_aniso_U_13
_atom_site_aniso_U_12
C11 0.031(2) 0.0311(19) 0.048(2) -0.0032(16) 0.0129(16) -0.0015(15)
C12 0.0302(18) 0.0334(19) 0.041(2) 0.0023(15) 0.0175(16) 0.0017(15)
C13 0.042(2) 0.0311(19) 0.067(3) 0.0020(18) 0.030(2) 0.0016(16)
C14 0.0273(17) 0.0359(19) 0.0375(19) 0.0034(15) 0.0120(15) 0.0022(15)
C15 0.0306(18) 0.0283(17) 0.0259(17) 0.0020(13) 0.0087(14) 0.0000(14)
C16 0.0301(18) 0.0271(17) 0.0293(17) 0.0009(13) 0.0102(14) -0.0010(14)
C17 0.0328(18) 0.0302(18) 0.0245(17) 0.0016(13) 0.0106(14) -0.0007(14)
C18 0.037(2) 0.0324(19) 0.039(2) 0.0025(15) 0.0171(16) 0.0031(15)
C19 0.041(2) 0.0288(18) 0.037(2) -0.0060(15) 0.0130(16) -0.0006(15)
C110 0.0371(19) 0.0261(17) 0.042(2) -0.0020(15) 0.0168(16) 0.0026(15)
C111 0.0272(17) 0.0264(17) 0.044(2) 0.0076(15) 0.0065(15) 0.0045(14)
C112 0.0251(17) 0.0298(18) 0.0369(19) 0.0039(14) 0.0047(15) -0.0009(14)
C113 0.0303(17) 0.0227(16) 0.0255(16) 0.0030(12) 0.0113(14) 0.0007(13)
C114 0.0296(17) 0.0256(17) 0.0368(19) 0.0045(14) 0.0107(15) 0.0035(14)
C115 0.0288(17) 0.0190(15) 0.0263(16) -0.0007(12) 0.0095(13) 0.0008(12)
C116 0.0270(17) 0.0239(17) 0.0332(18) 0.0016(13) 0.0060(14) 0.0005(13)
C117 0.0304(17) 0.0243(16) 0.0219(16) 0.0006(12) 0.0061(13) 0.0025(13)
C118 0.0340(19) 0.0269(17) 0.0355(19) -0.0015(14) 0.0090(15) 0.0001(14)
C119 0.0338(18) 0.0206(15) 0.0238(16) 0.0015(12) 0.0092(14) 0.0057(13)
C120 0.0290(17) 0.0203(15) 0.0232(16) 0.0017(12) 0.0092(13) 0.0008(13)
N11 0.0327(15) 0.0292(15) 0.0292(15) -0.0014(12) 0.0079(12) -0.0006(12)
N12 0.0264(14) 0.0238(14) 0.0326(15) 0.0000(11) 0.0060(12) -0.0010(11)
N13 0.0282(14) 0.0224(14) 0.0338(15) 0.0040(11) 0.0100(12) 0.0021(11)
O11 0.0296(15) 0.0376(16) 0.102(3) -0.0136(15) 0.0195(15) -0.0048(12)
O12 0.0331(13) 0.0258(12) 0.0643(18) -0.0056(11) 0.0208(13) -0.0023(10)
O13 0.0281(12) 0.0333(13) 0.0405(14) -0.0018(10) 0.0070(11) -0.0053(10)
O14 0.0348(14) 0.0158(12) 0.077(2) -0.0019(12) 0.0092(13) 0.0010(10)
O15 0.0309(12) 0.0180(11) 0.0395(13) -0.0004(9) 0.0084(10) -0.0009(9)
O16 0.0309(12) 0.0183(11) 0.0341(13) 0.0013(9) 0.0106(10) -0.0005(9)
C21 0.0256(18) 0.0261(17) 0.0318(18) 0.0049(13) 0.0079(14) 0.0012(13)
C22 0.0245(17) 0.0292(18) 0.0326(18) 0.0025(14) 0.0055(14) 0.0028(14)
C23 0.0266(17) 0.0250(17) 0.053(2) 0.0033(15) 0.0093(16) -0.0012(14)
C24 0.0224(16) 0.0282(17) 0.0278(17) 0.0036(13) 0.0052(13) 0.0011(13)
C25 0.0258(16) 0.0291(17) 0.0221(16) 0.0024(13) 0.0058(13) -0.0009(13)
C26 0.0247(16) 0.0241(16) 0.0278(17) 0.0024(13) 0.0074(13) -0.0011(13)
C27 0.0287(17) 0.0271(17) 0.0240(16) 0.0005(13) 0.0086(13) -0.0001(13)
C28 0.0351(19) 0.0283(18) 0.048(2) 0.0061(15) 0.0209(17) 0.0025(14)
C29 0.0333(18) 0.0227(16) 0.0319(18) -0.0008(13) 0.0095(15) 0.0024(13)
C210 0.0306(17) 0.0184(15) 0.0291(17) -0.0023(12) 0.0066(14) -0.0008(13)
C211 0.0307(17) 0.0194(15) 0.0333(18) -0.0004(13) 0.0111(14) -0.0021(13)
C212 0.0307(17) 0.0205(15) 0.0299(17) 0.0016(13) 0.0072(14) 0.0036(13)
C213 0.0273(17) 0.0269(16) 0.0230(16) 0.0011(13) 0.0082(13) -0.0003(13)
C214 0.0266(17) 0.0301(17) 0.0344(19) -0.0033(14) 0.0076(14) 0.0009(14)
C215 0.0250(16) 0.0247(16) 0.0266(17) -0.0028(12) 0.0064(13) -0.0008(13)
C216 0.033(2) 0.0250(17) 0.0318(18) -0.0047(13) 0.0085(15) 0.0009(14)
C217 0.0331(18) 0.0264(17) 0.0298(17) -0.0021(13) 0.0108(14) 0.0026(14)
C218 0.044(2) 0.0284(19) 0.049(2) -0.0052(16) 0.0157(18) 0.0027(16)
C219 0.0292(17) 0.0303(17) 0.0272(17) -0.0018(13) 0.0075(14) 0.0052(14)
C220 0.0285(17) 0.0250(16) 0.0233(16) 0.0002(12) 0.0068(13) 0.0018(13)
N21 0.0251(14) 0.0236(14) 0.0292(14) 0.0026(11) 0.0086(11) 0.0017(11)
N22 0.0259(14) 0.0185(13) 0.0307(15) 0.0006(10) 0.0069(12) 0.0005(11)
N23 0.0244(14) 0.0236(14) 0.0278(14) -0.0011(11) 0.0042(11) 0.0022(11)
O21 0.0258(13) 0.0310(13) 0.0584(17) 0.0053(11) 0.0114(12) -0.0010(10)
O22 0.0241(12) 0.0233(12) 0.0459(14) 0.0026(10) 0.0071(10) -0.0015(9)
O23 0.0269(12) 0.0225(11) 0.0359(13) 0.0019(9) 0.0062(10) -0.0033(9)
O24 0.0278(14) 0.0307(13) 0.0585(17) -0.0091(11) 0.0090(12) -0.0047(10)
O25 0.0324(13) 0.0244(12) 0.0415(14) -0.0075(10) 0.0077(11) -0.0013(10)
O26 0.0264(12) 0.0252(12) 0.0377(13) -0.0026(10) 0.0050(10) -0.0010(10)
O31 0.0412(15) 0.0350(14) 0.071(2) -0.0032(13) 0.0221(14) 0.0002(12)
O32 0.0397(15) 0.0401(15) 0.0531(17) -0.0114(12) 0.0156(13) -0.0064(12)
O33 0.0655(19) 0.0326(15) 0.0544(18) 0.0042(12) 0.0163(15) 0.0077(13)
Cl31 0.0439(5) 0.0312(5) 0.0335(5) -0.0022(3) 0.0109(4) 0.0037(4)
Cl4A 0.0343(5) 0.0247(4) 0.0648(7) -0.0014(4) 0.0178(4) 0.0002(3)
O41A 0.0349(18) 0.0316(18) 0.057(3) -0.0118(17) 0.0188(17) -0.0016(13)
O42A 0.112(4) 0.097(4) 0.061(3) 0.018(2) 0.047(3) 0.024(3)
O43A 0.062(3) 0.047(3) 0.199(9) -0.039(4) 0.032(4) -0.024(2)
C51 0.066(3) 0.073(3) 0.081(4) -0.004(3) 0.039(3) 0.004(3)
O51 0.068(2) 0.063(2) 0.088(3) 0.0038(19) 0.035(2) 0.0125(17)
C61 0.107(5) 0.126(6) 0.106(5) 0.030(4) 0.069(5) -0.010(4)
O61 0.063(2) 0.079(2) 0.069(2) 0.016(2) 0.0120(18) -0.0242(19)
O71 0.082(3) 0.081(3) 0.125(4) 0.015(3) 0.044(3) 0.026(2)
C71 0.075(4) 0.062(4) 0.212(10) 0.017(5) 0.036(5) -0.012(3)

loop_
_atom_type_symbol
_atom_type_description
_atom_type_scat_dispersion_real
_atom_type_scat_dispersion_imag
_atom_type_scat_source
C C 0.0033 0.0016 'International Tables Vol C Tables 4.2.6.8 and 6.1.1.4'
H H 0.0000 0.0000 'International Tables Vol C Tables 4.2.6.8 and 6.1.1.4'
N N 0.0061 0.0033 'International Tables Vol C Tables 4.2.6.8 and 6.1.1.4'
O O 0.0106 0.0060 'International Tables Vol C Tables 4.2.6.8 and 6.1.1.4'
Cl Cl 0.1484 0.1585 'International Tables Vol C Tables 4.2.6.8 and 6.1.1.4'

loop_
_geom_angle_atom_site_label_1
_geom_angle_atom_site_label_2
_geom_angle_atom_site_label_3
_geom_angle
O11 C11 O12 113.7(3)
O11 C11 C16 128.2(3)
O12 C11 C16 118.1(3)
C14 C12 O12 121.5(3)
C14 C12 C13 127.6(3)
O12 C12 C13 110.9(3)
C12 C13 H13A 109.5
C12 C13 H13B 109.5
H13A C13 H13B 109.5
C12 C13 H13C 109.5
H13A C13 H13C 109.5
H13B C13 H13C 109.5
C12 C13 H13D 109.5
H13A C13 H13D 141.1
H13B C13 H13D 56.3
H13C C13 H13D 56.3
C12 C13 H13E 109.5
H13A C13 H13E 56.3
H13B C13 H13E 141.1
H13C C13 H13E 56.3
H13D C13 H13E 109.5
C12 C13 H13F 109.5
H13A C13 H13F 56.3
H13B C13 H13F 56.3
H13C C13 H13F 141.1
H13D C13 H13F 109.5
H13E C13 H13F 109.5
C12 C14 C15 121.4(3)
C12 C14 H14 119.3
C15 C14 H14 119.3
O13 C15 C14 119.5(3)
O13 C15 C16 123.6(3)
C14 C15 C16 116.9(3)
C11 C16 C17 118.9(3)
C11 C16 C15 119.8(3)
C17 C16 C15 121.2(3)
N11 C17 C16 117.7(3)
N11 C17 C18 119.1(3)
C16 C17 C18 123.2(3)
C17 C18 H18A 109.5
C17 C18 H18B 109.5
H18A C18 H18B 109.5
C17 C18 H18C 109.5
H18A C18 H18C 109.5
H18B C18 H18C 109.5
N11 C19 C110 113.6(3)
N11 C19 H19A 108.8
C110 C19 H19A 108.8
N11 C19 H19B 108.8
C110 C19 H19B 108.8
H19A C19 H19B 107.7
N12 C110 C19 112.0(3)
N12 C110 H11A 109.2
C19 C110 H11A 109.2
N12 C110 H11B 109.2
C19 C110 H11B 109.2
H11A C110 H11B 107.9
N12 C111 C112 112.8(3)
N12 C111 H11C 109.0
C112 C111 H11C 109.0
N12 C111 H11D 109.0
C112 C111 H11D 109.0
H11C C111 H11D 107.8
N13 C112 C111 113.4(3)
N13 C112 H11E 108.9
C111 C112 H11E 108.9
N13 C112 H11F 108.9
C111 C112 H11F 108.9
H11E C112 H11F 107.7
N13 C113 C115 118.4(3)
N13 C113 C114 119.0(3)
C115 C113 C114 122.6(3)
C113 C114 H11G 109.5
C113 C114 H11H 109.5
H11G C114 H11H 109.5
C113 C114 H11I 109.5
H11G C114 H11I 109.5
H11H C114 H11I 109.5
C116 C115 C120 119.0(3)
C116 C115 C113 119.6(3)
C120 C115 C113 121.3(3)
O14 C116 O15 113.3(3)
O14 C116 C115 129.4(3)
O15 C116 C115 117.3(3)
C119 C117 O15 121.1(3)
C119 C117 C118 127.8(3)
O15 C117 C118 111.2(3)
C117 C118 H11J 109.5
C117 C118 H11K 109.5
H11J C118 H11K 109.5
C117 C118 H11L 109.5
H11J C118 H11L 109.5
H11K C118 H11L 109.5
C117 C118 H11M 109.5
H11J C118 H11M 141.1
H11K C118 H11M 56.3
H11L C118 H11M 56.3
C117 C118 H11N 109.5
H11J C118 H11N 56.3
H11K C118 H11N 141.1
H11L C118 H11N 56.3
H11M C118 H11N 109.5
C117 C118 H11O 109.5
H11J C118 H11O 56.3
H11K C118 H11O 56.3
H11L C118 H11O 141.1
H11M C118 H11O 109.5
H11N C118 H11O 109.5
C117 C119 C120 121.0(3)
C117 C119 H119 119.5
C120 C119 H119 119.5
O16 C120 C119 119.1(3)
O16 C120 C115 122.5(3)
C119 C120 C115 118.4(3)
C17 N11 C19 127.0(3)
C17 N11 H11 116.5
C19 N11 H11 116.5
C110 N12 C111 110.1(3)
C110 N12 H12A 109.6
C111 N12 H12A 109.6
C110 N12 H12B 109.6
C111 N12 H12B 109.6
H12A N12 H12B 108.1
C113 N13 C112 127.8(3)
C113 N13 H13 116.1
C112 N13 H13 116.1
C12 O12 C11 122.0(3)
C117 O15 C116 123.1(2)
O21 C21 O22 113.5(3)
O21 C21 C26 128.6(3)
O22 C21 C26 117.9(3)
C24 C22 O22 121.5(3)
C24 C22 C23 127.2(3)
O22 C22 C23 111.2(3)
C22 C23 H23A 109.5
C22 C23 H23B 109.5
H23A C23 H23B 109.5
C22 C23 H23C 109.5
H23A C23 H23C 109.5
H23B C23 H23C 109.5
C22 C23 H23D 109.5
H23A C23 H23D 141.1
H23B C23 H23D 56.3
H23C C23 H23D 56.3
C22 C23 H23E 109.5
H23A C23 H23E 56.3
H23B C23 H23E 141.1
H23C C23 H23E 56.3
H23D C23 H23E 109.5
C22 C23 H23F 109.5
H23A C23 H23F 56.3
H23B C23 H23F 56.3
H23C C23 H23F 141.1
H23D C23 H23F 109.5
H23E C23 H23F 109.5
C22 C24 C25 121.3(3)
C22 C24 H24 119.4
C25 C24 H24 119.4
O23 C25 C24 119.5(3)
O23 C25 C26 123.6(3)
C24 C25 C26 116.9(3)
C27 C26 C21 119.8(3)
C27 C26 C25 120.3(3)
C21 C26 C25 119.8(3)
N21 C27 C26 118.8(3)
N21 C27 C28 118.2(3)
C26 C27 C28 123.0(3)
C27 C28 H28A 109.5
C27 C28 H28B 109.5
H28A C28 H28B 109.5
C27 C28 H28C 109.5
H28A C28 H28C 109.5
H28B C28 H28C 109.5
C27 C28 H28D 109.5
H28A C28 H28D 141.1
H28B C28 H28D 56.3
H28C C28 H28D 56.3
C27 C28 H28E 109.5
H28A C28 H28E 56.3
H28B C28 H28E 141.1
H28C C28 H28E 56.3
H28D C28 H28E 109.5
C27 C28 H28F 109.5
H28A C28 H28F 56.3
H28B C28 H28F 56.3
H28C C28 H28F 141.1
H28D C28 H28F 109.5
H28E C28 H28F 109.5
N21 C29 C210 110.5(3)
N21 C29 H29A 109.5
C210 C29 H29A 109.5
N21 C29 H29B 109.5
C210 C29 H29B 109.5
H29A C29 H29B 108.1
N22 C210 C29 112.0(3)
N22 C210 H21A 109.2
C29 C210 H21A 109.2
N22 C210 H21B 109.2
C29 C210 H21B 109.2
H21A C210 H21B 107.9
N22 C211 C212 111.6(3)
N22 C211 H21C 109.3
C212 C211 H21C 109.3
N22 C211 H21D 109.3
C212 C211 H21D 109.3
H21C C211 H21D 108.0
N23 C212 C211 111.1(3)
N23 C212 H21E 109.4
C211 C212 H21E 109.4
N23 C212 H21F 109.4
C211 C212 H21F 109.4
H21E C212 H21F 108.0
N23 C213 C215 118.9(3)
N23 C213 C214 118.0(3)
C215 C213 C214 123.1(3)
C213 C214 H21G 109.5
C213 C214 H21H 109.5
H21G C214 H21H 109.5
C213 C214 H21I 109.5
H21G C214 H21I 109.5
H21H C214 H21I 109.5
C213 C214 H21J 109.5
H21G C214 H21J 141.1
H21H C214 H21J 56.3
H21I C214 H21J 56.3
C213 C214 H21K 109.5
H21G C214 H21K 56.3
H21H C214 H21K 141.1
H21I C214 H21K 56.3
H21J C214 H21K 109.5
C213 C214 H21L 109.5
H21G C214 H21L 56.3
H21H C214 H21L 56.3
H21I C214 H21L 141.1
H21J C214 H21L 109.5
H21K C214 H21L 109.5
C213 C215 C220 121.4(3)
C213 C215 C216 119.7(3)
C220 C215 C216 118.8(3)
O24 C216 O25 113.4(3)
O24 C216 C215 129.0(3)
O25 C216 C215 117.5(3)
C219 C217 O25 121.7(3)
C219 C217 C218 126.9(3)
O25 C217 C218 111.3(3)
C217 C218 H21M 109.5
C217 C218 H21N 109.5
H21M C218 H21N 109.5
C217 C218 H21O 109.5
H21M C218 H21O 109.5
H21N C218 H21O 109.5
C217 C218 H21P 109.5
H21M C218 H21P 141.1
H21N C218 H21P 56.3
H21O C218 H21P 56.3
C217 C218 H21Q 109.5
H21M C218 H21Q 56.3
H21N C218 H21Q 141.1
H21O C218 H21Q 56.3
H21P C218 H21Q 109.5
C217 C218 H21R 109.5
H21M C218 H21R 56.3
H21N C218 H21R 56.3
H21O C218 H21R 141.1
H21P C218 H21R 109.5
H21Q C218 H21R 109.5
C217 C219 C220 121.4(3)
C217 C219 H219 119.3
C220 C219 H219 119.3
O26 C220 C219 119.3(3)
O26 C220 C215 122.9(3)
C219 C220 C215 117.8(3)
C27 N21 C29 128.5(3)
C27 N21 H21 115.8
C29 N21 H21 115.8
C211 N22 C210 112.9(2)
C211 N22 H22A 109.0
C210 N22 H22A 109.0
C211 N22 H22B 109.0
C210 N22 H22B 109.0
H22A N22 H22B 107.8
C213 N23 C212 127.1(3)
C213 N23 H23 116.5
C212 N23 H23 116.5
C22 O22 C21 122.3(2)
C217 O25 C216 122.6(3)
O33 Cl31 O31 108.43(18)
O33 Cl31 O32 107.67(18)
O31 Cl31 O32 104.85(15)
O42A Cl4A O43B 169.4(15)
O42A Cl4A O43A 112.0(5)
O43B Cl4A O43A 67.3(10)
O42A Cl4A O41B 84.6(9)
O43B Cl4A O41B 105.5(9)
O43A Cl4A O41B 113.3(8)
O42A Cl4A O41A 110.4(3)
O43B Cl4A O41A 79.5(12)
O43A Cl4A O41A 105.3(3)
O41B Cl4A O41A 26.1(8)
O42A Cl4A O42B 76.3(7)
O43B Cl4A O42B 104.3(9)
O43A Cl4A O42B 37.2(5)
O41B Cl4A O42B 100.6(7)
O41A Cl4A O42B 109.8(6)
O51 C51 H51A 109.5
O51 C51 H51B 109.5
H51A C51 H51B 109.5
O51 C51 H51C 109.5
H51A C51 H51C 109.5
H51B C51 H51C 109.5
C51 O51 H51 109.5
O61 C61 H61A 109.5
O61 C61 H61B 109.5
H61A C61 H61B 109.5
O61 C61 H61C 109.5
H61A C61 H61C 109.5
H61B C61 H61C 109.5
C61 O61 H61 109.5
C71 O71 H71 109.5
O71 C71 H71A 109.5
O71 C71 H71B 109.5
H71A C71 H71B 109.5
O71 C71 H71C 109.5
H71A C71 H71C 109.5
H71B C71 H71C 109.5

loop_
_geom_bond_atom_site_label_1
_geom_bond_atom_site_label_2
_geom_bond_distance
C11 O11 1.217(4)
C11 O12 1.389(4)
C11 C16 1.423(5)
C12 C14 1.328(5)
C12 O12 1.373(4)
C12 C13 1.477(5)
C13 H13A 0.9600
C13 H13B 0.9600
C13 H13C 0.9600
C13 H13D 0.9600
C13 H13E 0.9600
C13 H13F 0.9600
C14 C15 1.440(5)
C14 H14 0.9300
C15 O13 1.255(4)
C15 C16 1.444(5)
C16 C17 1.431(5)
C17 N11 1.315(4)
C17 C18 1.490(5)
C18 H18A 0.9600
C18 H18B 0.9600
C18 H18C 0.9600
C19 N11 1.452(4)
C19 C110 1.514(5)
C19 H19A 0.9700
C19 H19B 0.9700
C110 N12 1.488(4)
C110 H11A 0.9700
C110 H11B 0.9700
C111 N12 1.492(4)
C111 C112 1.501(5)
C111 H11C 0.9700
C111 H11D 0.9700
C112 N13 1.464(4)
C112 H11E 0.9700
C112 H11F 0.9700
C113 N13 1.307(4)
C113 C115 1.441(5)
C113 C114 1.498(4)
C114 H11G 0.9600
C114 H11H 0.9600
C114 H11I 0.9600
C115 C116 1.437(4)
C115 C120 1.440(4)
C116 O14 1.210(4)
C116 O15 1.396(4)
C117 C119 1.327(5)
C117 O15 1.371(4)
C117 C118 1.476(5)
C118 H11J 0.9600
C118 H11K 0.9600
C118 H11L 0.9600
C118 H11M 0.9600
C118 H11N 0.9600
C118 H11O 0.9600
C119 C120 1.436(5)
C119 H119 0.9300
C120 O16 1.274(4)
N11 H11 0.8600
N12 H12A 0.9000
N12 H12B 0.9000
N13 H13 0.8600
C21 O21 1.211(4)
C21 O22 1.393(4)
C21 C26 1.433(4)
C22 C24 1.336(5)
C22 O22 1.374(4)
C22 C23 1.481(5)
C23 H23A 0.9600
C23 H23B 0.9600
C23 H23C 0.9600
C23 H23D 0.9600
C23 H23E 0.9600
C23 H23F 0.9600
C24 C25 1.444(4)
C24 H24 0.9300
C25 O23 1.260(4)
C25 C26 1.450(4)
C26 C27 1.433(4)
C27 N21 1.307(4)
C27 C28 1.501(5)
C28 H28A 0.9600
C28 H28B 0.9600
C28 H28C 0.9600
C28 H28D 0.9600
C28 H28E 0.9600
C28 H28F 0.9600
C29 N21 1.463(4)
C29 C210 1.514(5)
C29 H29A 0.9700
C29 H29B 0.9700
C210 N22 1.495(4)
C210 H21A 0.9700
C210 H21B 0.9700
C211 N22 1.492(4)
C211 C212 1.519(5)
C211 H21C 0.9700
C211 H21D 0.9700
C212 N23 1.468(4)
C212 H21E 0.9700
C212 H21F 0.9700
C213 N23 1.313(4)
C213 C215 1.435(4)
C213 C214 1.498(5)
C214 H21G 0.9600
C214 H21H 0.9600
C214 H21I 0.9600
C214 H21J 0.9600
C214 H21K 0.9600
C214 H21L 0.9600
C215 C220 1.442(5)
C215 C216 1.448(5)
C216 O24 1.205(4)
C216 O25 1.403(4)
C217 C219 1.327(5)
C217 O25 1.359(4)
C217 C218 1.489(5)
C218 H21M 0.9600
C218 H21N 0.9600
C218 H21O 0.9600
C218 H21P 0.9600
C218 H21Q 0.9600
C218 H21R 0.9600
C219 C220 1.438(4)
C219 H219 0.9300
C220 O26 1.271(4)
N21 H21 0.8600
N22 H22A 0.9000
N22 H22B 0.9000
N23 H23 0.8600
O31 Cl31 1.483(3)
O32 Cl31 1.501(3)
O33 Cl31 1.451(3)
Cl4A O42A 1.382(5)
Cl4A O43B 1.446(10)
Cl4A O43A 1.466(4)
Cl4A O41B 1.480(9)
Cl4A O41A 1.484(3)
Cl4A O42B 1.501(8)
C51 O51 1.431(6)
C51 H51A 0.9600
C51 H51B 0.9600
C51 H51C 0.9600
O51 H51 0.8200
C61 O61 1.361(6)
C61 H61A 0.9600
C61 H61B 0.9600
C61 H61C 0.9600
O61 H61 0.8200
O71 C71 1.421(8)
O71 H71 0.8200
C71 H71A 0.9600
C71 H71B 0.9600
C71 H71C 0.9600
